data_2003453
loop_
_publ_author_name
'Lowe, P. R.'
'Schwalbe, C. H.'

_publ_section_title
;
 8-Acid Derivative of the Antitumour Agent Mitozolomide
;
_journal_issue 5
_journal_name_full 'Acta Crystallographica Section C'
_journal_page_first 937
_journal_page_last 939
_journal_paper_doi 10.1107/S0108270194012321
_journal_volume 51
_journal_year 1995
_chemical_compound_source 'Dr K. Horspool, Aston Univ.'
_chemical_formula_sum 'C7 H6 Cl N5 O3'
_chemical_formula_weight 243.62
_chemical_name_systematic
;
 3-(2-chlorethyl)-3,3,4-dihydro-4-oxoimidazo[5,1-d]-1,2,3,5-tetrazine-8-
 carboxylic acid
;
_space_group_IT_number 2
_symmetry_cell_setting triclinic
_symmetry_space_group_name_Hall '-P 1'
_symmetry_space_group_name_H-M 'P -1'
_audit_creation_method SHELXL
_cell_angle_alpha 92.96(2)
_cell_angle_beta 95.78(1)
_cell_angle_gamma 94.45(2)
_cell_formula_units_Z 4
_cell_length_a 6.7420(10)
_cell_length_b 9.005(5)
_cell_length_c 15.932(2)
_cell_measurement_reflns_used 25
_cell_measurement_temperature 293(2)
_cell_measurement_theta_max 14.31
_cell_measurement_theta_min 9.88
_cell_volume 957.7(6)
_computing_cell_refinement 'CAD-4 Software'
_computing_data_collection 'CAD-4 Software (Enraf-Nonius, 1989)'
_computing_data_reduction 'DATRED (Brookhaven National Laboratory & Birmingham Univ., 1986)'
_computing_molecular_graphics 'ORTEPII (Johnson, 1976)'
_computing_publication_material SHELXL93
_computing_structure_refinement 'SHELXL93 (Sheldrick, 1993)'
_computing_structure_solution 'MULTAN80 (Main et al., 1980)'
_diffrn_ambient_temperature 293(2)
_diffrn_measurement_device 'Enraf-Nonius CAD4 diffractometer'
_diffrn_measurement_method '\w/2\q scans'
_diffrn_radiation_monochromator graphite
_diffrn_radiation_source 'normal-focus sealed tube'
_diffrn_radiation_type 'Mo K\a'
_diffrn_radiation_wavelength 0.71069
_diffrn_reflns_av_R_equivalents 0.0188
_diffrn_reflns_av_sigmaI/netI 0.0673
_diffrn_reflns_limit_h_max 8
_diffrn_reflns_limit_h_min 0
_diffrn_reflns_limit_k_max 10
_diffrn_reflns_limit_k_min -10
_diffrn_reflns_limit_l_max 18
_diffrn_reflns_limit_l_min -18
_diffrn_reflns_number 3660
_diffrn_reflns_theta_max 24.97
_diffrn_reflns_theta_min 2.27
_diffrn_standards_decay_% 1.8
_diffrn_standards_interval_time 120
_diffrn_standards_number 3
_exptl_absorpt_coefficient_mu 0.400
_exptl_crystal_colour colourless
_exptl_crystal_density_diffrn 1.690
_exptl_crystal_description laths
_exptl_crystal_F_000 496
_exptl_crystal_size_max 0.60
_exptl_crystal_size_mid 0.35
_exptl_crystal_size_min 0.15
_refine_diff_density_max 0.406
_refine_diff_density_min -0.452
_refine_ls_extinction_coef 0.0031(22)
_refine_ls_extinction_method 'SHELXL93 (Sheldrick, 1993)'
_refine_ls_goodness_of_fit_all 1.116
_refine_ls_goodness_of_fit_obs 1.237
_refine_ls_hydrogen_treatment refall
_refine_ls_matrix_type full
_refine_ls_number_parameters 339
_refine_ls_number_reflns 3346
_refine_ls_number_restraints 0
_refine_ls_restrained_S_all 1.116
_refine_ls_restrained_S_obs 1.237
_refine_ls_R_factor_all 0.0596
_refine_ls_R_factor_obs 0.0423
_refine_ls_shift/esd_max 0.001
_refine_ls_shift/esd_mean 0.000
_refine_ls_structure_factor_coef Fsqd
_refine_ls_weighting_details 'w = 1/[\s^2^(Fo^2^) + (0.0866P)^2^] where'
_refine_ls_weighting_scheme calc
_refine_ls_wR_factor_all 0.1282
_refine_ls_wR_factor_obs 0.1238
_reflns_number_observed 2615
_reflns_number_total 3346
_reflns_observed_criterion >2\s(I)
_cod_data_source_file ha1135.cif
_cod_data_source_block mito
_cod_depositor_comments
;
The following automatic conversions were performed:

'_refine_ls_weighting_scheme' value 'calc w = 1/[\s^2^(Fo^2^) +
(0.0866P)^2^] where' was changed to 'calc'. New tag
'_refine_ls_weighting_details' was created. The value of the new tag
was set to 'w = 1/[\s^2^(Fo^2^) + (0.0866P)^2^] where'.

Automatic conversion script
Id: cif_fix_values 3143 2015-03-26 13:38:13Z robertas 
;
_cod_original_formula_sum 'C7 H6 Cl1 N5 O3'
_cod_database_code 2003453

loop_
_symmetry_equiv_pos_as_xyz
'x, y, z'
'-x, -y, -z'

loop_
_atom_site_aniso_label
_atom_site_aniso_U_11
_atom_site_aniso_U_12
_atom_site_aniso_U_13
_atom_site_aniso_U_22
_atom_site_aniso_U_23
_atom_site_aniso_U_33
N1 0.0305(10) -0.0019(8) 0.0103(8) 0.0379(10) -0.0079(8) 0.0281(9)
N2 0.0299(10) -0.0011(8) 0.0103(8) 0.0380(10) -0.0080(8) 0.0317(10)
N3 0.0278(9) -0.0024(7) 0.0084(7) 0.0315(9) -0.0035(7) 0.0315(9)
C4 0.0293(11) -0.0038(9) 0.0086(9) 0.0344(11) -0.0001(9) 0.0259(10)
N5 0.0286(9) -0.0013(7) 0.0086(7) 0.0300(9) -0.0008(7) 0.0214(8)
C6 0.0338(12) -0.0024(9) 0.0093(9) 0.0343(12) -0.0045(8) 0.0205(10)
N7 0.0347(10) -0.0012(8) 0.0068(7) 0.0305(9) -0.0023(7) 0.0241(9)
C8 0.0318(11) 0.0025(9) 0.0076(9) 0.0274(10) 0.0002(8) 0.0242(10)
C8A 0.0256(10) 0.0012(8) 0.0076(8) 0.0277(10) 0.0015(8) 0.0225(10)
C81 0.0321(11) -0.0004(9) 0.0081(9) 0.0266(10) -0.0007(9) 0.0283(11)
O82 0.0400(10) -0.0145(8) 0.0111(8) 0.0447(10) -0.0101(8) 0.0384(10)
O83 0.0486(10) -0.0160(8) 0.0297(9) 0.0432(10) -0.0163(8) 0.0535(11)
O4 0.0455(10) -0.0202(9) 0.0245(8) 0.0611(12) -0.0135(8) 0.0409(10)
C31 0.0349(12) -0.0043(10) 0.0060(10) 0.0288(11) -0.0036(10) 0.0406(13)
C32 0.0331(12) -0.0061(10) 0.0061(11) 0.0349(13) -0.0059(11) 0.0516(15)
Cl1 0.0629(5) 0.0119(4) 0.0026(3) 0.0757(5) 0.0203(4) 0.0541(5)
N1P 0.0371(10) -0.0063(8) 0.0106(8) 0.0324(10) -0.0020(8) 0.0290(10)
N2P 0.0397(10) -0.0067(8) 0.0100(8) 0.0355(10) -0.0037(8) 0.0279(10)
N3P 0.0401(10) -0.0016(8) 0.0094(8) 0.0309(9) -0.0007(7) 0.0236(9)
C4P 0.0456(13) -0.0020(9) 0.0086(9) 0.0253(10) -0.0008(8) 0.0230(10)
N5P 0.0352(10) -0.0041(7) 0.0063(7) 0.0241(9) -0.0011(7) 0.0220(9)
C6P 0.0298(11) -0.0068(9) 0.0069(9) 0.0317(11) -0.0008(9) 0.0281(11)
N7P 0.0326(10) -0.0025(8) 0.0069(8) 0.0295(9) -0.0012(8) 0.0289(9)
C8P 0.0335(11) -0.0001(9) 0.0058(9) 0.0248(10) 0.0023(8) 0.0240(10)
C8AP 0.0345(11) -0.0036(8) 0.0041(8) 0.0214(9) 0.0009(8) 0.0225(10)
C81P 0.0368(12) -0.0011(9) 0.0062(9) 0.0302(11) -0.0004(8) 0.0238(11)
O82P 0.0479(10) -0.0077(8) 0.0175(8) 0.0440(10) -0.0135(7) 0.0336(9)
O83P 0.0540(11) -0.0251(9) 0.0207(8) 0.0511(11) -0.0184(8) 0.0448(10)
O4P 0.0626(12) -0.0188(9) 0.0138(8) 0.0433(10) -0.0170(8) 0.0360(9)
C31P 0.051(2) 0.0041(11) 0.0168(11) 0.0371(14) -0.0039(10) 0.0318(12)
C32P 0.051(2) 0.0045(14) 0.0108(11) 0.070(2) -0.0021(12) 0.0280(13)
Cl1P 0.0933(7) 0.0166(5) 0.0201(5) 0.0735(6) 0.0384(5) 0.0744(6)

loop_
_atom_site_label
_atom_site_occupancy
_atom_site_fract_x
_atom_site_fract_y
_atom_site_fract_z
_atom_site_U_iso_or_equiv
_atom_site_thermal_displace_type
_atom_site_calc_flag
_atom_site_type_symbol
N1 1 -0.0369(3) 0.4525(2) 0.27350(11) 0.0323(4) Uani d N
N2 1 -0.1820(3) 0.3568(2) 0.25299(12) 0.0333(4) Uani d N
N3 1 -0.3347(3) 0.3403(2) 0.30353(12) 0.0304(4) Uani d N
C4 1 -0.3552(3) 0.4232(2) 0.37680(13) 0.0299(5) Uani d C
N5 1 -0.1901(3) 0.5281(2) 0.39674(11) 0.0265(4) Uani d N
C6 1 -0.1437(3) 0.6317(2) 0.46301(13) 0.0296(5) Uani d C
N7 1 0.0304(3) 0.7043(2) 0.45744(11) 0.0298(4) Uani d N
C8 1 0.1013(3) 0.6490(2) 0.38567(13) 0.0275(5) Uani d C
C8A 1 -0.0338(3) 0.5395(2) 0.34653(12) 0.0250(4) Uani d C
C81 1 0.2913(3) 0.7001(2) 0.35351(13) 0.0289(5) Uani d C
O82 1 0.3947(3) 0.8113(2) 0.39996(11) 0.0419(4) Uani d O
O83 1 0.3401(3) 0.6457(2) 0.28971(12) 0.0485(5) Uani d O
O4 1 -0.4914(3) 0.4091(2) 0.41840(11) 0.0497(5) Uani d O
C31 1 -0.4973(3) 0.2279(3) 0.2690(2) 0.0352(5) Uani d C
C32 1 -0.6628(4) 0.2973(3) 0.2190(2) 0.0405(6) Uani d C
Cl1 1 -0.58168(12) 0.37667(9) 0.12624(5) 0.0636(3) Uani d Cl
N1P 1 1.1906(3) 0.9469(2) 0.21637(12) 0.0330(4) Uani d N
N2P 1 1.2532(3) 0.8836(2) 0.15263(12) 0.0347(4) Uani d N
N3P 1 1.1355(3) 0.7694(2) 0.10635(11) 0.0314(4) Uani d N
C4P 1 0.9499(4) 0.7121(2) 0.12214(13) 0.0313(5) Uani d C
N5P 1 0.8899(3) 0.7850(2) 0.19367(10) 0.0273(4) Uani d N
C6P 1 0.7185(3) 0.7625(2) 0.23158(14) 0.0302(5) Uani d C
H6P 1 0.6232(40) 0.6910(29) 0.2121(17) 0.039(7) Uiso d H
N7P 1 0.7201(3) 0.8556(2) 0.29758(11) 0.0304(4) Uani d N
C8P 1 0.8980(3) 0.9432(2) 0.30334(13) 0.0273(5) Uani d C
C8AP 1 1.0059(3) 0.9009(2) 0.23895(12) 0.0264(4) Uani d C
C81P 1 0.9531(3) 1.0641(2) 0.37010(13) 0.0303(5) Uani d C
O82P 1 0.8240(3) 1.0657(2) 0.42681(11) 0.0421(4) Uani d O
O83P 1 1.0974(3) 1.1505(2) 0.37044(12) 0.0512(5) Uani d O
O4P 1 0.8482(3) 0.6142(2) 0.08067(11) 0.0486(5) Uani d O
C31P 1 1.2216(4) 0.7101(3) 0.0322(2) 0.0391(6) Uani d C
C32P 1 1.1352(4) 0.7692(4) -0.0480(2) 0.0495(7) Uani d C
Cl1P 1 1.2261(2) 0.95820(10) -0.05738(6) 0.0780(3) Uani d Cl
H31A 1 -0.4343(34) 0.1528(26) 0.2347(14) 0.025(5) Uiso d H
H31B 1 -0.5467(41) 0.1790(31) 0.3193(19) 0.048(7) Uiso d H
H32A 1 -0.7659(50) 0.2211(37) 0.2016(22) 0.068(9) Uiso d H
H32B 1 -0.7176(44) 0.3714(35) 0.2514(19) 0.057(9) Uiso d H
H6 1 -0.2245(34) 0.6479(24) 0.5028(15) 0.027(6) Uiso d H
H32P 1 1.1708(43) 0.7112(32) -0.0930(20) 0.052(8) Uiso d H
H32' 1 0.9896(49) 0.7672(33) -0.0504(19) 0.056(8) Uiso d H
H82P 1 0.8676(59) 1.1507(45) 0.4675(27) 0.096(13) Uiso d H
H31' 1 1.3598(41) 0.7341(28) 0.0413(16) 0.034(6) Uiso d H
H82 1 0.5033(49) 0.8327(34) 0.3739(20) 0.058(9) Uiso d H
H31P 1 1.1980(44) 0.6076(37) 0.0326(19) 0.054(8) Uiso d H

loop_
_atom_type_symbol
_atom_type_description
_atom_type_scat_source
_atom_type_scat_dispersion_real
_atom_type_scat_dispersion_imag
C C 'International Tables Vol C Tables 4.2.6.8 and 6.1.1.4' 0.0033 0.001
H H 'International Tables Vol C Tables 4.2.6.8 and 6.1.1.4' 0.0000 0.000
N N 'International Tables Vol C Tables 4.2.6.8 and 6.1.1.4' 0.0061 0.003
O O 'International Tables Vol C Tables 4.2.6.8 and 6.1.1.4' 0.0106 0.006
Cl Cl 'International Tables Vol C Tables 4.2.6.8 and 6.1.1.4' 0.1484 0.1

loop_
_geom_angle_atom_site_label_1
_geom_angle_atom_site_label_2
_geom_angle_atom_site_label_3
_geom_angle
N2 N1 C8A 119.1(2)
N1 N2 N3 120.3(2)
N2 N3 C4 127.0(2)
N2 N3 C31 113.6(2)
C4 N3 C31 119.1(2)
O4 C4 N3 125.8(2)
O4 C4 N5 123.9(2)
N3 C4 N5 110.4(2)
C6 N5 C8A 106.9(2)
C6 N5 C4 131.3(2)
C8A N5 C4 121.8(2)
N7 C6 N5 110.5(2)
N7 C6 H6 126.0(15)
N5 C6 H6 123.4(15)
C6 N7 C8 107.3(2)
N7 C8 C8A 109.4(2)
N7 C8 C81 126.0(2)
C8A C8 C81 124.6(2)
N1 C8A C8 132.7(2)
N1 C8A N5 121.4(2)
C8 C8A N5 105.9(2)
O83 C81 O82 124.5(2)
O83 C81 C8 121.2(2)
O82 C81 C8 114.2(2)
C81 O82 H82 106.(2)
N3 C31 C32 111.8(2)
N3 C31 H31A 106.2(13)
C32 C31 H31A 112.7(13)
N3 C31 H31B 105.9(16)
C32 C31 H31B 111.2(16)
H31A C31 H31B 109.(2)
C31 C32 Cl1 112.0(2)
C31 C32 H32A 107.8(19)
Cl1 C32 H32A 108.(2)
C31 C32 H32B 112.1(18)
Cl1 C32 H32B 108.9(18)
H32A C32 H32B 108.(3)
N2P N1P C8AP 119.4(2)
N1P N2P N3P 120.0(2)
C4P N3P N2P 126.6(2)
C4P N3P C31P 118.8(2)
N2P N3P C31P 114.5(2)
O4P C4P N3P 125.9(2)
O4P C4P N5P 123.4(2)
N3P C4P N5P 110.8(2)
C6P N5P C8AP 107.4(2)
C6P N5P C4P 130.0(2)
C8AP N5P C4P 122.6(2)
N7P C6P N5P 110.8(2)
N7P C6P H6P 127.6(17)
N5P C6P H6P 121.5(17)
C6P N7P C8P 106.7(2)
C8AP C8P N7P 109.5(2)
C8AP C8P C81P 127.9(2)
N7P C8P C81P 122.6(2)
N1P C8AP C8P 133.8(2)
N1P C8AP N5P 120.6(2)
C8P C8AP N5P 105.5(2)
O83P C81P O82P 125.0(2)
O83P C81P C8P 122.9(2)
O82P C81P C8P 112.1(2)
N3P C31P C32P 112.7(2)
C31P C32P Cl1P 111.6(2)

loop_
_geom_bond_atom_site_label_1
_geom_bond_atom_site_label_2
_geom_bond_distance
_geom_bond_publ_flag
N1 N2 1.258(3) yes
N1 C8A 1.366(3) yes
N2 N3 1.373(3) yes
N3 C4 1.378(3) yes
N3 C31 1.475(3) yes
C4 O4 1.188(3) yes
C4 N5 1.402(3) yes
N5 C6 1.368(3) yes
N5 C8A 1.386(3) yes
C6 N7 1.312(3) yes
C6 H6 0.89(2) ?
N7 C8 1.369(3) yes
C8 C8A 1.369(3) yes
C8 C81 1.476(3) yes
C81 O83 1.193(3) yes
C81 O82 1.321(3) yes
O82 H82 0.89(3) ?
C31 C32 1.501(4) yes
C31 H31A 0.99(2) ?
C31 H31B 1.01(3) ?
C32 Cl1 1.790(3) yes
C32 H32A 0.95(3) ?
C32 H32B 0.94(3) ?
N1P N2P 1.264(3) yes
N1P C8AP 1.370(3) yes
N2P N3P 1.381(3) yes
N3P C4P 1.368(3) yes
N3P C31P 1.462(3) yes
C4P O4P 1.199(3) yes
C4P N5P 1.396(3) yes
N5P C6P 1.363(3) yes
N5P C8AP 1.380(3) yes
C6P N7P 1.309(3) yes
C6P H6P 0.89(3) ?
N7P C8P 1.375(3) yes
C8P C8AP 1.371(3) yes
C8P C81P 1.481(3) yes
C81P O83P 1.197(3) yes
C81P O82P 1.317(3) yes
C31P C32P 1.492(4) yes
C32P Cl1P 1.782(3) yes

loop_
_geom_torsion_atom_site_label_1
_geom_torsion_atom_site_label_2
_geom_torsion_atom_site_label_3
_geom_torsion_atom_site_label_4
_geom_torsion
_geom_torsion_publ_flag
C8A N1 N2 N3 0.0(3) ?
N1 N2 N3 C4 2.6(3) ?
N1 N2 N3 C31 177.6(2) ?
N2 N3 C4 O4 178.0(2) ?
C31 N3 C4 O4 3.3(4) ?
N2 N3 C4 N5 -2.4(3) ?
C31 N3 C4 N5 -177.2(2) ?
O4 C4 N5 C6 0.5(4) ?
N3 C4 N5 C6 -179.0(2) ?
O4 C4 N5 C8A 179.5(2) ?
N3 C4 N5 C8A -0.1(3) ?
C8A N5 C6 N7 -0.7(2) ?
C4 N5 C6 N7 178.3(2) ?
N5 C6 N7 C8 0.4(2) ?
C6 N7 C8 C8A 0.0(2) ?
C6 N7 C8 C81 178.8(2) ?
N2 N1 C8A C8 178.8(2) ?
N2 N1 C8A N5 -2.3(3) ?
N7 C8 C8A N1 178.5(2) ?
C81 C8 C8A N1 -0.3(4) ?
N7 C8 C8A N5 -0.4(2) ?
C81 C8 C8A N5 -179.2(2) ?
C6 N5 C8A N1 -178.4(2) ?
C4 N5 C8A N1 2.4(3) ?
C6 N5 C8A C8 0.7(2) ?
C4 N5 C8A C8 -178.5(2) ?
N7 C8 C81 O83 -179.4(2) ?
C8A C8 C81 O83 -0.8(3) ?
N7 C8 C81 O82 -1.1(3) ?
C8A C8 C81 O82 177.5(2) yes
N2 N3 C31 C32 -93.9(2) ?
C4 N3 C31 C32 81.5(3) ?
N3 C31 C32 Cl1 64.9(2) yes
C8AP N1P N2P N3P 0.1(3) ?
N1P N2P N3P C4P -0.6(3) ?
N1P N2P N3P C31P 177.5(2) ?
N2P N3P C4P O4P 178.9(2) ?
C31P N3P C4P O4P 0.8(3) ?
N2P N3P C4P N5P -0.1(3) ?
C31P N3P C4P N5P -178.2(2) ?
O4P C4P N5P C6P 1.5(4) ?
N3P C4P N5P C6P -179.4(2) ?
O4P C4P N5P C8AP -177.7(2) ?
N3P C4P N5P C8AP 1.4(3) ?
C8AP N5P C6P N7P -0.4(2) ?
C4P N5P C6P N7P -179.7(2) ?
N5P C6P N7P C8P 0.3(2) ?
C6P N7P C8P C8AP -0.1(2) ?
C6P N7P C8P C81P 179.1(2) ?
N2P N1P C8AP C8P 178.9(2) ?
N2P N1P C8AP N5P 1.1(3) ?
N7P C8P C8AP N1P -178.2(2) ?
C81P C8P C8AP N1P 2.6(4) ?
N7P C8P C8AP N5P -0.1(2) ?
C81P C8P C8AP N5P -179.3(2) ?
C6P N5P C8AP N1P 178.7(2) ?
C4P N5P C8AP N1P -1.9(3) ?
C6P N5P C8AP C8P 0.3(2) ?
C4P N5P C8AP C8P 179.7(2) ?
C8AP C8P C81P O83P 7.1(4) ?
N7P C8P C81P O83P -172.0(2) ?
C8AP C8P C81P O82P -174.0(2) yes
N7P C8P C81P O82P 6.9(3) ?
C4P N3P C31P C32P 77.7(3) ?
N2P N3P C31P C32P -100.6(3) ?
N3P C31P C32P Cl1P 73.9(3) yes

loop_
_cod_related_entry_id
_cod_related_entry_database
_cod_related_entry_code
1 ChemSpider 110691
